data_7720602
loop_
_publ_author_name
'Kopp, Richard O.'
'Coles, Nathan T.'
'Ernst, Moritz J.'
'Weber, Manuela'
'Ward, Benjamin D.'
'M&#xfc;ller, Christian'

_publ_section_title
;
 Janus-faced coordination chemistry of pyridyl-functionalized phosphinines
 with Cu(I) and Au(I).
;
_journal_issue 15
_journal_name_full 'Dalton transactions (Cambridge, England : 2003)'
_journal_page_first 5908
_journal_page_last 5919
_journal_paper_doi 10.1039/d6dt00083e
_journal_volume 55
_journal_year 2026
_chemical_formula_moiety 'C23 H30 Br2 Cu2 N3 P Si2'
_chemical_formula_sum 'C23 H30 Br2 Cu2 N3 P Si2'
_chemical_formula_weight 722.55
_space_group_crystal_system monoclinic
_space_group_IT_number 14
_space_group_name_Hall '-P 2yn'
_space_group_name_H-M_alt 'P 1 21/n 1'
_atom_sites_solution_hydrogens geom
_atom_sites_solution_primary dual
_audit_creation_date 2020-06-29
_audit_creation_method
;
Olex2 1.3
(compiled 2020.02.04 svn.rd84adfe8 for OlexSys, GUI svn.r6032)
;
_audit_update_record
;
2025-11-14 deposited with the CCDC.	2026-03-02 downloaded from the CCDC.
;
_cell_angle_alpha 90
_cell_angle_beta 103.583(2)
_cell_angle_gamma 90
_cell_formula_units_Z 4
_cell_length_a 12.2352(7)
_cell_length_b 18.7065(9)
_cell_length_c 13.3799(7)
_cell_measurement_reflns_used 9773
_cell_measurement_temperature 119(2)
_cell_measurement_theta_max 30.529
_cell_measurement_theta_min 2.578
_cell_volume 2976.7(3)
_computing_cell_refinement 'SAINT V8.38A (?, 2016)'
_computing_data_reduction 'SAINT V8.38A (?, 2016)'
_computing_molecular_graphics 'Olex2 1.3 (Dolomanov et al., 2009)'
_computing_publication_material 'Olex2 1.3 (Dolomanov et al., 2009)'
_computing_structure_refinement 'SHELXL 2018/3 (Sheldrick, 2015)'
_computing_structure_solution 'ShelXT (Sheldrick, 2015)'
_diffrn_ambient_temperature 119.0
_diffrn_measured_fraction_theta_full 0.998
_diffrn_measured_fraction_theta_max 0.998
_diffrn_measurement_device_type 'Bruker APEX-II CCD'
_diffrn_measurement_method '\f and \w scans'
_diffrn_radiation_type MoK\a
_diffrn_radiation_wavelength 0.71073
_diffrn_reflns_av_R_equivalents 0.0520
_diffrn_reflns_av_unetI/netI 0.0257
_diffrn_reflns_Laue_measured_fraction_full 0.998
_diffrn_reflns_Laue_measured_fraction_max 0.998
_diffrn_reflns_limit_h_max 17
_diffrn_reflns_limit_h_min -17
_diffrn_reflns_limit_k_max 26
_diffrn_reflns_limit_k_min -26
_diffrn_reflns_limit_l_max 19
_diffrn_reflns_limit_l_min -19
_diffrn_reflns_number 91727
_diffrn_reflns_point_group_measured_fraction_full 0.998
_diffrn_reflns_point_group_measured_fraction_max 0.998
_diffrn_reflns_theta_full 25.242
_diffrn_reflns_theta_max 30.552
_diffrn_reflns_theta_min 2.578
_exptl_absorpt_coefficient_mu 4.264
_exptl_absorpt_correction_T_max 0.7461
_exptl_absorpt_correction_T_min 0.3316
_exptl_absorpt_correction_type multi-scan
_exptl_absorpt_process_details
;'SADABS-2016/2 (Bruker,2016/2) was used for absorption 
correction. wR2(int) was 0.1336 before and 0.0638 after 
correction. The Ratio of minimum to maximum transmission 
is 0.4444. The \l/2 correction factor is Not present.'
;
_exptl_crystal_colour yellow
_exptl_crystal_colour_primary yellow
_exptl_crystal_density_diffrn 1.612
_exptl_crystal_description Block
_exptl_crystal_F_000 1440
_exptl_crystal_size_max 0.62
_exptl_crystal_size_mid 0.51
_exptl_crystal_size_min 0.28
_refine_diff_density_max 0.701
_refine_diff_density_min -0.906
_refine_diff_density_rms 0.088
_refine_ls_extinction_method none
_refine_ls_goodness_of_fit_ref 1.025
_refine_ls_hydrogen_treatment constr
_refine_ls_matrix_type full
_refine_ls_number_parameters 305
_refine_ls_number_reflns 9108
_refine_ls_number_restraints 0
_refine_ls_restrained_S_all 1.025
_refine_ls_R_factor_all 0.0313
_refine_ls_R_factor_gt 0.0256
_refine_ls_shift/su_max 0.001
_refine_ls_shift/su_mean 0.000
_refine_ls_structure_factor_coef Fsqd
_refine_ls_weighting_details 'w=1/[\s^2^(Fo^2^)+(0.0308P)^2^+2.3490P] where P=(Fo^2^+2Fc^2^)/3'
_refine_ls_weighting_scheme calc
_refine_ls_wR_factor_gt 0.0619
_refine_ls_wR_factor_ref 0.0649
_reflns_Friedel_coverage 0.000
_reflns_number_gt 8128
_reflns_number_total 9108
_reflns_threshold_expression 'I > 2\s(I)'
_cod_data_source_file d6dt00083e3.cif
_cod_data_source_block rk27
_cod_depositor_comments 'Adding full bibliography for 7720594--7720605.cif.'
_cod_database_code 7720602
_shelx_shelxl_version_number 2018/3
_shelx_space_group_comment
;
The symmetry employed for this shelxl refinement is uniquely defined
by the following loop, which should always be used as a source of
symmetry information in preference to the above space-group names.
They are only intended as comments.
;
_shelx_estimated_absorpt_t_max 0.381
_shelx_estimated_absorpt_t_min 0.177
_olex2_refinement_description
;
1. Fixed Uiso
 At 1.2 times of:
  All C(H) groups
 At 1.5 times of:
  All C(H,H,H) groups
2.a Aromatic/amide H refined with riding coordinates:
 C3(H3), C7(H7), C8(H8), C9(H9), C10(H10), C12(H12), C13(H13), C14(H14),
 C15(H15)
2.b Idealised Me refined as rotating group:
 C16(H16A,H16B,H16C), C17(H17A,H17B,H17C), C18(H18A,H18B,H18C), C19(H19A,H19B,
 H19C), C20(H20A,H20B,H20C), C21(H21A,H21B,H21C), C23(H23A,H23B,H23C)
;
_olex2_submission_original_sample_id RK27
_olex2_submission_special_instructions 'No special instructions were received'

loop_
_space_group_symop_operation_xyz
'x, y, z'
'-x+1/2, y+1/2, -z+1/2'
'-x, -y, -z'
'x-1/2, -y-1/2, z-1/2'

loop_
_atom_site_label
_atom_site_type_symbol
_atom_site_fract_x
_atom_site_fract_y
_atom_site_fract_z
_atom_site_U_iso_or_equiv
_atom_site_adp_type
_atom_site_occupancy
_atom_site_site_symmetry_order
_atom_site_calc_flag
_atom_site_refinement_flags_posn
_atom_site_refinement_flags_adp
_atom_site_refinement_flags_occupancy
_atom_site_disorder_assembly
_atom_site_disorder_group
Br1 Br 0.38056(2) 0.17283(2) 0.54519(2) 0.02050(4) Uani 1 1 d . . . . .
Br2 Br 0.39112(2) 0.27304(2) 0.28842(2) 0.02021(4) Uani 1 1 d . . . . .
Cu1 Cu 0.40738(2) 0.28447(2) 0.46737(2) 0.01424(5) Uani 1 1 d . . . . .
Cu2 Cu 0.77510(2) 0.32153(2) 0.84512(2) 0.01809(5) Uani 1 1 d . . . . .
P1 P 0.45591(3) 0.36856(2) 0.58161(3) 0.01054(7) Uani 1 1 d . . . . .
Si1 Si 0.68787(4) 0.36845(2) 0.53593(3) 0.01115(8) Uani 1 1 d . . . . .
Si2 Si 0.21862(4) 0.38463(2) 0.62572(4) 0.01356(8) Uani 1 1 d . . . . .
N1 N 0.81614(11) 0.42009(7) 0.80621(10) 0.0127(2) Uani 1 1 d . . . . .
N2 N 0.31301(13) 0.40224(8) 0.86524(12) 0.0185(3) Uani 1 1 d . . . . .
N3 N 0.62595(13) 0.28557(8) 0.84162(13) 0.0223(3) Uani 1 1 d . . . . .
C1 C 0.59412(12) 0.39629(8) 0.62508(11) 0.0102(3) Uani 1 1 d . . . . .
C2 C 0.62220(12) 0.43821(8) 0.71433(11) 0.0100(3) Uani 1 1 d . . . . .
C3 C 0.54638(13) 0.45571(8) 0.77413(12) 0.0116(3) Uani 1 1 d . . . . .
H3 H 0.573945 0.484518 0.833145 0.014 Uiso 1 1 calc R U . . .
C4 C 0.43400(13) 0.43474(8) 0.75499(12) 0.0113(3) Uani 1 1 d . . . . .
C5 C 0.37822(12) 0.39633(8) 0.66713(12) 0.0112(3) Uani 1 1 d . . . . .
C6 C 0.73837(12) 0.46651(8) 0.75580(11) 0.0105(3) Uani 1 1 d . . . . .
C7 C 0.76134(14) 0.53912(8) 0.74790(13) 0.0145(3) Uani 1 1 d . . . . .
H7 H 0.704109 0.570958 0.713885 0.017 Uiso 1 1 calc R U . . .
C8 C 0.86887(15) 0.56407(9) 0.79041(13) 0.0181(3) Uani 1 1 d . . . . .
H8 H 0.886312 0.613332 0.786519 0.022 Uiso 1 1 calc R U . . .
C9 C 0.95066(14) 0.51595(9) 0.83876(13) 0.0174(3) Uani 1 1 d . . . . .
H9 H 1.025580 0.531345 0.866797 0.021 Uiso 1 1 calc R U . . .
C10 C 0.92076(13) 0.44506(9) 0.84525(13) 0.0162(3) Uani 1 1 d . . . . .
H10 H 0.976817 0.412361 0.878925 0.019 Uiso 1 1 calc R U . . .
C11 C 0.37323(13) 0.45460(9) 0.83541(12) 0.0133(3) Uani 1 1 d . . . . .
C12 C 0.38035(14) 0.52369(9) 0.87602(13) 0.0166(3) Uani 1 1 d . . . . .
H12 H 0.425103 0.559088 0.853860 0.020 Uiso 1 1 calc R U . . .
C13 C 0.32057(15) 0.53942(10) 0.94944(13) 0.0210(3) Uani 1 1 d . . . . .
H13 H 0.323342 0.585920 0.978475 0.025 Uiso 1 1 calc R U . . .
C14 C 0.25694(15) 0.48616(11) 0.97952(13) 0.0224(4) Uani 1 1 d . . . . .
H14 H 0.214020 0.495689 1.028678 0.027 Uiso 1 1 calc R U . . .
C15 C 0.25665(16) 0.41898(11) 0.93713(14) 0.0223(4) Uani 1 1 d . . . . .
H15 H 0.214297 0.382462 0.959947 0.027 Uiso 1 1 calc R U . . .
C16 C 0.68709(15) 0.26885(9) 0.52447(14) 0.0179(3) Uani 1 1 d . . . . .
H16A H 0.714133 0.247621 0.592774 0.027 Uiso 1 1 calc R U . . .
H16B H 0.736393 0.254372 0.479974 0.027 Uiso 1 1 calc R U . . .
H16C H 0.610337 0.252347 0.494654 0.027 Uiso 1 1 calc R U . . .
C17 C 0.83769(14) 0.39754(10) 0.57796(14) 0.0181(3) Uani 1 1 d . . . . .
H17A H 0.840598 0.448660 0.594416 0.027 Uiso 1 1 calc R U . . .
H17B H 0.875956 0.388859 0.522461 0.027 Uiso 1 1 calc R U . . .
H17C H 0.875111 0.370378 0.639061 0.027 Uiso 1 1 calc R U . . .
C18 C 0.62574(15) 0.41013(9) 0.40858(13) 0.0188(3) Uani 1 1 d . . . . .
H18A H 0.548014 0.393732 0.383772 0.028 Uiso 1 1 calc R U . . .
H18B H 0.669855 0.396280 0.359301 0.028 Uiso 1 1 calc R U . . .
H18C H 0.626717 0.462276 0.415778 0.028 Uiso 1 1 calc R U . . .
C19 C 0.18183(15) 0.38430(10) 0.48148(14) 0.0212(3) Uani 1 1 d . . . . .
H19A H 0.215450 0.426108 0.456225 0.032 Uiso 1 1 calc R U . . .
H19B H 0.099925 0.385995 0.456238 0.032 Uiso 1 1 calc R U . . .
H19C H 0.210901 0.340613 0.456629 0.032 Uiso 1 1 calc R U . . .
C20 C 0.16527(16) 0.29975(10) 0.66989(17) 0.0257(4) Uani 1 1 d . . . . .
H20A H 0.202790 0.259041 0.646127 0.038 Uiso 1 1 calc R U . . .
H20B H 0.083961 0.296269 0.641596 0.038 Uiso 1 1 calc R U . . .
H20C H 0.181026 0.299344 0.745167 0.038 Uiso 1 1 calc R U . . .
C21 C 0.14525(14) 0.46487(9) 0.66253(14) 0.0184(3) Uani 1 1 d . . . . .
H21A H 0.145382 0.462193 0.735706 0.028 Uiso 1 1 calc R U . . .
H21B H 0.067520 0.466057 0.621584 0.028 Uiso 1 1 calc R U . . .
H21C H 0.184465 0.508327 0.649554 0.028 Uiso 1 1 calc R U . . .
C22 C 0.53803(16) 0.26374(9) 0.83706(15) 0.0212(3) Uani 1 1 d . . . . .
C23 C 0.42519(16) 0.23631(11) 0.83086(18) 0.0271(4) Uani 1 1 d . . . . .
H23A H 0.374873 0.276023 0.836825 0.041 Uiso 1 1 calc R U . . .
H23B H 0.427113 0.202243 0.886896 0.041 Uiso 1 1 calc R U . . .
H23C H 0.397678 0.212200 0.764698 0.041 Uiso 1 1 calc R U . . .

loop_
_atom_site_aniso_label
_atom_site_aniso_U_11
_atom_site_aniso_U_22
_atom_site_aniso_U_33
_atom_site_aniso_U_23
_atom_site_aniso_U_13
_atom_site_aniso_U_12
Br1 0.02811(9) 0.01373(8) 0.01832(8) 0.00038(6) 0.00276(7) -0.00358(6)
Br2 0.02958(9) 0.01739(8) 0.01514(8) -0.00405(6) 0.00823(7) -0.00715(6)
Cu1 0.01462(9) 0.01321(9) 0.01548(9) -0.00494(7) 0.00475(7) -0.00216(7)
Cu2 0.01569(10) 0.01355(9) 0.02499(11) 0.00468(7) 0.00472(8) 0.00054(7)
P1 0.01017(16) 0.01106(16) 0.01170(17) -0.00279(13) 0.00525(13) -0.00155(13)
Si1 0.01180(18) 0.01166(18) 0.01208(18) -0.00151(14) 0.00698(15) -0.00044(14)
Si2 0.00991(18) 0.0152(2) 0.0169(2) -0.00116(16) 0.00574(16) -0.00156(15)
N1 0.0113(6) 0.0134(6) 0.0139(6) 0.0006(5) 0.0041(5) -0.0003(5)
N2 0.0191(7) 0.0211(7) 0.0190(7) 0.0007(5) 0.0116(6) 0.0018(5)
N3 0.0187(7) 0.0186(7) 0.0296(8) 0.0094(6) 0.0057(6) 0.0019(5)
C1 0.0105(6) 0.0098(6) 0.0115(6) 0.0005(5) 0.0048(5) 0.0004(5)
C2 0.0103(6) 0.0091(6) 0.0113(6) 0.0011(5) 0.0041(5) 0.0004(5)
C3 0.0118(7) 0.0132(6) 0.0104(6) -0.0010(5) 0.0041(5) 0.0003(5)
C4 0.0122(6) 0.0119(6) 0.0116(6) 0.0007(5) 0.0061(5) 0.0015(5)
C5 0.0106(6) 0.0120(6) 0.0125(6) 0.0005(5) 0.0058(5) 0.0004(5)
C6 0.0109(6) 0.0125(6) 0.0096(6) -0.0010(5) 0.0054(5) -0.0004(5)
C7 0.0152(7) 0.0125(7) 0.0167(7) 0.0005(5) 0.0059(6) -0.0004(5)
C8 0.0202(8) 0.0153(7) 0.0210(8) -0.0020(6) 0.0091(6) -0.0062(6)
C9 0.0126(7) 0.0230(8) 0.0175(7) -0.0027(6) 0.0053(6) -0.0057(6)
C10 0.0103(7) 0.0211(8) 0.0174(7) 0.0000(6) 0.0037(6) -0.0004(6)
C11 0.0119(7) 0.0184(7) 0.0107(6) -0.0003(5) 0.0047(5) 0.0030(5)
C12 0.0156(7) 0.0195(8) 0.0160(7) -0.0029(6) 0.0065(6) 0.0020(6)
C13 0.0190(8) 0.0278(9) 0.0170(8) -0.0075(7) 0.0056(6) 0.0056(7)
C14 0.0180(8) 0.0386(10) 0.0131(7) -0.0013(7) 0.0085(6) 0.0069(7)
C15 0.0209(8) 0.0315(9) 0.0183(8) 0.0049(7) 0.0123(7) 0.0026(7)
C16 0.0186(8) 0.0131(7) 0.0232(8) -0.0035(6) 0.0077(6) 0.0023(6)
C17 0.0131(7) 0.0232(8) 0.0210(8) -0.0048(6) 0.0099(6) -0.0024(6)
C18 0.0219(8) 0.0200(8) 0.0159(7) 0.0040(6) 0.0074(6) -0.0023(6)
C19 0.0144(7) 0.0283(9) 0.0199(8) -0.0067(7) 0.0019(6) 0.0004(6)
C20 0.0175(8) 0.0221(9) 0.0388(11) 0.0045(8) 0.0092(8) -0.0056(7)
C21 0.0137(7) 0.0226(8) 0.0204(8) -0.0022(6) 0.0071(6) 0.0020(6)
C22 0.0220(8) 0.0166(8) 0.0258(9) 0.0068(6) 0.0070(7) 0.0031(6)
C23 0.0177(8) 0.0266(9) 0.0386(11) 0.0079(8) 0.0100(8) -0.0016(7)

loop_
_atom_type_symbol
_atom_type_description
_atom_type_scat_dispersion_real
_atom_type_scat_dispersion_imag
_atom_type_scat_source
C C 0.0033 0.0016 'International Tables Vol C Tables 4.2.6.8 and 6.1.1.4'
H H 0.0000 0.0000 'International Tables Vol C Tables 4.2.6.8 and 6.1.1.4'
Br Br -0.2901 2.4595 'International Tables Vol C Tables 4.2.6.8 and 6.1.1.4'
Cu Cu 0.3201 1.2651 'International Tables Vol C Tables 4.2.6.8 and 6.1.1.4'
N N 0.0061 0.0033 'International Tables Vol C Tables 4.2.6.8 and 6.1.1.4'
P P 0.1023 0.0942 'International Tables Vol C Tables 4.2.6.8 and 6.1.1.4'
Si Si 0.0817 0.0704 'International Tables Vol C Tables 4.2.6.8 and 6.1.1.4'

loop_
_geom_angle_atom_site_label_1
_geom_angle_atom_site_label_2
_geom_angle_atom_site_label_3
_geom_angle
_geom_angle_site_symmetry_1
_geom_angle_site_symmetry_3
_geom_angle_publ_flag
Cu1 Br1 Cu2 67.338(8) . 4_565 ?
Cu1 Br2 Cu2 71.030(9) . 4_565 ?
Br1 Cu1 Cu2 61.344(8) . 4_565 ?
Br2 Cu1 Br1 111.993(10) . . ?
Br2 Cu1 Cu2 56.633(8) . 4_565 ?
P1 Cu1 Br1 111.608(15) . . ?
P1 Cu1 Br2 136.092(15) . . ?
P1 Cu1 Cu2 159.797(14) . 4_565 ?
Br1 Cu2 Cu1 51.319(7) 4_666 4_666 ?
Br2 Cu2 Br1 98.992(9) 4_666 4_666 ?
Br2 Cu2 Cu1 52.337(7) 4_666 4_666 ?
N1 Cu2 Br1 97.54(4) . 4_666 ?
N1 Cu2 Br2 112.13(4) . 4_666 ?
N1 Cu2 Cu1 130.48(4) . 4_666 ?
N3 Cu2 Br1 105.51(5) . 4_666 ?
N3 Cu2 Br2 110.29(5) . 4_666 ?
N3 Cu2 Cu1 100.30(5) . 4_666 ?
N3 Cu2 N1 127.14(6) . . ?
C1 P1 Cu1 122.39(5) . . ?
C5 P1 Cu1 125.43(5) . . ?
C5 P1 C1 109.42(7) . . ?
C16 Si1 C1 109.31(7) . . ?
C17 Si1 C1 115.03(7) . . ?
C17 Si1 C16 107.51(8) . . ?
C18 Si1 C1 106.29(7) . . ?
C18 Si1 C16 110.40(8) . . ?
C18 Si1 C17 108.28(8) . . ?
C19 Si2 C5 106.28(7) . . ?
C20 Si2 C5 114.52(8) . . ?
C20 Si2 C19 107.81(9) . . ?
C20 Si2 C21 111.95(9) . . ?
C21 Si2 C5 110.60(7) . . ?
C21 Si2 C19 105.02(8) . . ?
C6 N1 Cu2 122.06(10) . . ?
C6 N1 C10 117.77(14) . . ?
C10 N1 Cu2 119.32(11) . . ?
C11 N2 C15 116.90(16) . . ?
C22 N3 Cu2 178.22(18) . . ?
P1 C1 Si1 112.97(8) . . ?
C2 C1 P1 118.53(11) . . ?
C2 C1 Si1 128.40(11) . . ?
C1 C2 C6 122.35(13) . . ?
C3 C2 C1 123.73(14) . . ?
C3 C2 C6 113.89(13) . . ?
C2 C3 H3 117.0 . . ?
C4 C3 C2 125.93(14) . . ?
C4 C3 H3 117.0 . . ?
C3 C4 C5 124.05(14) . . ?
C3 C4 C11 115.75(14) . . ?
C5 C4 C11 120.19(14) . . ?
P1 C5 Si2 117.13(8) . . ?
C4 C5 P1 118.10(11) . . ?
C4 C5 Si2 124.14(11) . . ?
N1 C6 C2 117.11(13) . . ?
N1 C6 C7 122.29(14) . . ?
C7 C6 C2 120.46(14) . . ?
C6 C7 H7 120.5 . . ?
C8 C7 C6 119.03(15) . . ?
C8 C7 H7 120.5 . . ?
C7 C8 H8 120.5 . . ?
C7 C8 C9 118.94(15) . . ?
C9 C8 H8 120.5 . . ?
C8 C9 H9 120.7 . . ?
C10 C9 C8 118.59(15) . . ?
C10 C9 H9 120.7 . . ?
N1 C10 C9 123.30(16) . . ?
N1 C10 H10 118.4 . . ?
C9 C10 H10 118.4 . . ?
N2 C11 C4 115.75(14) . . ?
N2 C11 C12 123.25(15) . . ?
C12 C11 C4 121.00(14) . . ?
C11 C12 H12 120.8 . . ?
C13 C12 C11 118.47(16) . . ?
C13 C12 H12 120.8 . . ?
C12 C13 H13 120.6 . . ?
C14 C13 C12 118.70(17) . . ?
C14 C13 H13 120.6 . . ?
C13 C14 H14 120.5 . . ?
C15 C14 C13 119.01(16) . . ?
C15 C14 H14 120.5 . . ?
N2 C15 C14 123.63(17) . . ?
N2 C15 H15 118.2 . . ?
C14 C15 H15 118.2 . . ?
Si1 C16 H16A 109.5 . . ?
Si1 C16 H16B 109.5 . . ?
Si1 C16 H16C 109.5 . . ?
H16A C16 H16B 109.5 . . ?
H16A C16 H16C 109.5 . . ?
H16B C16 H16C 109.5 . . ?
Si1 C17 H17A 109.5 . . ?
Si1 C17 H17B 109.5 . . ?
Si1 C17 H17C 109.5 . . ?
H17A C17 H17B 109.5 . . ?
H17A C17 H17C 109.5 . . ?
H17B C17 H17C 109.5 . . ?
Si1 C18 H18A 109.5 . . ?
Si1 C18 H18B 109.5 . . ?
Si1 C18 H18C 109.5 . . ?
H18A C18 H18B 109.5 . . ?
H18A C18 H18C 109.5 . . ?
H18B C18 H18C 109.5 . . ?
Si2 C19 H19A 109.5 . . ?
Si2 C19 H19B 109.5 . . ?
Si2 C19 H19C 109.5 . . ?
H19A C19 H19B 109.5 . . ?
H19A C19 H19C 109.5 . . ?
H19B C19 H19C 109.5 . . ?
Si2 C20 H20A 109.5 . . ?
Si2 C20 H20B 109.5 . . ?
Si2 C20 H20C 109.5 . . ?
H20A C20 H20B 109.5 . . ?
H20A C20 H20C 109.5 . . ?
H20B C20 H20C 109.5 . . ?
Si2 C21 H21A 109.5 . . ?
Si2 C21 H21B 109.5 . . ?
Si2 C21 H21C 109.5 . . ?
H21A C21 H21B 109.5 . . ?
H21A C21 H21C 109.5 . . ?
H21B C21 H21C 109.5 . . ?
N3 C22 C23 179.6(2) . . ?
C22 C23 H23A 109.5 . . ?
C22 C23 H23B 109.5 . . ?
C22 C23 H23C 109.5 . . ?
H23A C23 H23B 109.5 . . ?
H23A C23 H23C 109.5 . . ?
H23B C23 H23C 109.5 . . ?

loop_
_geom_bond_atom_site_label_1
_geom_bond_atom_site_label_2
_geom_bond_distance
_geom_bond_site_symmetry_2
_geom_bond_publ_flag
Br1 Cu1 2.3902(3) . ?
Br1 Cu2 2.6868(3) 4_565 ?
Br2 Cu1 2.3652(3) . ?
Br2 Cu2 2.4953(3) 4_565 ?
Cu1 Cu2 2.8255(3) 4_565 ?
Cu1 P1 2.1766(4) . ?
Cu2 N1 2.0113(13) . ?
Cu2 N3 1.9350(16) . ?
P1 C1 1.7335(15) . ?
P1 C5 1.7303(15) . ?
Si1 C1 1.9111(15) . ?
Si1 C16 1.8692(17) . ?
Si1 C17 1.8677(17) . ?
Si1 C18 1.8657(17) . ?
Si2 C5 1.9130(16) . ?
Si2 C19 1.8760(19) . ?
Si2 C20 1.8649(19) . ?
Si2 C21 1.8732(17) . ?
N1 C6 1.346(2) . ?
N1 C10 1.347(2) . ?
N2 C11 1.341(2) . ?
N2 C15 1.346(2) . ?
N3 C22 1.139(2) . ?
C1 C2 1.402(2) . ?
C2 C3 1.399(2) . ?
C2 C6 1.496(2) . ?
C3 H3 0.9500 . ?
C3 C4 1.395(2) . ?
C4 C5 1.410(2) . ?
C4 C11 1.491(2) . ?
C6 C7 1.396(2) . ?
C7 H7 0.9500 . ?
C7 C8 1.386(2) . ?
C8 H8 0.9500 . ?
C8 C9 1.388(3) . ?
C9 H9 0.9500 . ?
C9 C10 1.384(2) . ?
C10 H10 0.9500 . ?
C11 C12 1.397(2) . ?
C12 H12 0.9500 . ?
C12 C13 1.387(2) . ?
C13 H13 0.9500 . ?
C13 C14 1.381(3) . ?
C14 H14 0.9500 . ?
C14 C15 1.378(3) . ?
C15 H15 0.9500 . ?
C16 H16A 0.9800 . ?
C16 H16B 0.9800 . ?
C16 H16C 0.9800 . ?
C17 H17A 0.9800 . ?
C17 H17B 0.9800 . ?
C17 H17C 0.9800 . ?
C18 H18A 0.9800 . ?
C18 H18B 0.9800 . ?
C18 H18C 0.9800 . ?
C19 H19A 0.9800 . ?
C19 H19B 0.9800 . ?
C19 H19C 0.9800 . ?
C20 H20A 0.9800 . ?
C20 H20B 0.9800 . ?
C20 H20C 0.9800 . ?
C21 H21A 0.9800 . ?
C21 H21B 0.9800 . ?
C21 H21C 0.9800 . ?
C22 C23 1.457(3) . ?
C23 H23A 0.9800 . ?
C23 H23B 0.9800 . ?
C23 H23C 0.9800 . ?

loop_
_geom_torsion_atom_site_label_1
_geom_torsion_atom_site_label_2
_geom_torsion_atom_site_label_3
_geom_torsion_atom_site_label_4
_geom_torsion
_geom_torsion_site_symmetry_1
_geom_torsion_site_symmetry_2
_geom_torsion_site_symmetry_3
_geom_torsion_site_symmetry_4
_geom_torsion_publ_flag
Cu1 P1 C1 Si1 17.96(10) . . . . ?
Cu1 P1 C1 C2 -165.50(9) . . . . ?
Cu1 P1 C5 Si2 -27.69(11) . . . . ?
Cu1 P1 C5 C4 161.05(9) . . . . ?
Cu2 N1 C6 C2 -9.74(18) . . . . ?
Cu2 N1 C6 C7 165.89(12) . . . . ?
Cu2 N1 C10 C9 -167.56(13) . . . . ?
P1 C1 C2 C3 3.8(2) . . . . ?
P1 C1 C2 C6 -178.05(11) . . . . ?
Si1 C1 C2 C3 179.76(12) . . . . ?
Si1 C1 C2 C6 -2.1(2) . . . . ?
N1 C6 C7 C8 2.2(2) . . . . ?
N2 C11 C12 C13 -1.2(3) . . . . ?
C1 P1 C5 Si2 170.88(8) . . . . ?
C1 P1 C5 C4 -0.38(14) . . . . ?
C1 C2 C3 C4 0.1(2) . . . . ?
C1 C2 C6 N1 -76.56(19) . . . . ?
C1 C2 C6 C7 107.73(17) . . . . ?
C2 C3 C4 C5 -4.6(3) . . . . ?
C2 C3 C4 C11 174.53(14) . . . . ?
C2 C6 C7 C8 177.66(14) . . . . ?
C3 C2 C6 N1 101.73(16) . . . . ?
C3 C2 C6 C7 -73.98(18) . . . . ?
C3 C4 C5 P1 4.2(2) . . . . ?
C3 C4 C5 Si2 -166.37(12) . . . . ?
C3 C4 C11 N2 -132.57(16) . . . . ?
C3 C4 C11 C12 47.2(2) . . . . ?
C4 C11 C12 C13 178.97(15) . . . . ?
C5 P1 C1 Si1 -179.94(8) . . . . ?
C5 P1 C1 C2 -3.40(14) . . . . ?
C5 C4 C11 N2 46.6(2) . . . . ?
C5 C4 C11 C12 -133.58(16) . . . . ?
C6 N1 C10 C9 2.1(2) . . . . ?
C6 C2 C3 C4 -178.18(14) . . . . ?
C6 C7 C8 C9 0.6(2) . . . . ?
C7 C8 C9 C10 -1.8(3) . . . . ?
C8 C9 C10 N1 0.5(3) . . . . ?
C10 N1 C6 C2 -179.08(14) . . . . ?
C10 N1 C6 C7 -3.4(2) . . . . ?
C11 N2 C15 C14 0.8(3) . . . . ?
C11 C4 C5 P1 -174.90(11) . . . . ?
C11 C4 C5 Si2 14.5(2) . . . . ?
C11 C12 C13 C14 0.2(3) . . . . ?
C12 C13 C14 C15 1.2(3) . . . . ?
C13 C14 C15 N2 -1.8(3) . . . . ?
C15 N2 C11 C4 -179.47(15) . . . . ?
C15 N2 C11 C12 0.7(2) . . . . ?
